data_1564280
loop_
_publ_author_name
'Eagling, Louise'
'Leonard, Daniel J.'
'Schwarz, Maria'
'Urruzuno, I\~naki'
'Boden, Grace'
'Wailes, J. Steven'
'Ward, John W.'
'Clayden, Jonathan'

_publ_section_title
;
 &#x2018;Reverse biomimetic&#x2019; synthesis of l-arogenate and its
 stabilized analogues from l-tyrosine
;
_journal_name_full 'Chemical Science'
_journal_paper_doi 10.1039/D1SC03554A
_journal_year 2021
_chemical_formula_moiety 'C16 H26 N2 O3'
_chemical_formula_sum 'C16 H26 N2 O3'
_chemical_formula_weight 294.39
_space_group_crystal_system monoclinic
_space_group_IT_number 4
_space_group_name_Hall 'P 2yb'
_space_group_name_H-M_alt 'P 1 21 1'
_atom_sites_solution_hydrogens mixed
_atom_sites_solution_primary iterative
_audit_creation_date 2018-07-03
_audit_creation_method
;
Olex2 1.2
(compiled 2018.05.29 svn.r3508 for OlexSys, GUI svn.r5506)
;
_audit_update_record
;
2021-03-12 deposited with the CCDC.	2021-07-12 downloaded from the CCDC.
;
_cell_angle_alpha 90
_cell_angle_beta 97.9895(15)
_cell_angle_gamma 90
_cell_formula_units_Z 2
_cell_length_a 5.94680(10)
_cell_length_b 13.2423(3)
_cell_length_c 10.0750(3)
_cell_measurement_reflns_used 8311
_cell_measurement_temperature 100
_cell_measurement_theta_max 27.94
_cell_measurement_theta_min 2.56
_cell_volume 785.70(3)
_computing_cell_refinement 'SAINT v8.37A (Bruker, 2015)'
_computing_data_reduction 'SAINT v8.37A (Bruker, 2015)'
_computing_molecular_graphics 'Olex2 (Dolomanov et al., 2009)'
_computing_publication_material 'Olex2 (Dolomanov et al., 2009)'
_computing_structure_refinement 'ShelXL (Sheldrick, 2015)'
_computing_structure_solution
;
Superflip (Palatinus & Chapuis, 2007;Palatinus & van der Lee, 2008;
Palatinus et al., 2012)
;
_diffrn_ambient_temperature 99.97
_diffrn_detector 'Bruker area detector'
_diffrn_detector_type 'CCD area detector'
_diffrn_measured_fraction_theta_full 1.000
_diffrn_measured_fraction_theta_max 0.999
_diffrn_measurement_device 'Bruker Apex II kappa CCD area detector'
_diffrn_measurement_device_type 'Bruker Apex II kappa CCD area detector'
_diffrn_measurement_method '\f and \w scans'
_diffrn_radiation_monochromator graphite
_diffrn_radiation_type MoK\a
_diffrn_radiation_wavelength 0.71073
_diffrn_reflns_av_R_equivalents 0.0301
_diffrn_reflns_av_unetI/netI 0.0227
_diffrn_reflns_Laue_measured_fraction_full 1.000
_diffrn_reflns_Laue_measured_fraction_max 0.999
_diffrn_reflns_limit_h_max 7
_diffrn_reflns_limit_h_min -7
_diffrn_reflns_limit_k_max 17
_diffrn_reflns_limit_k_min -17
_diffrn_reflns_limit_l_max 13
_diffrn_reflns_limit_l_min -13
_diffrn_reflns_number 18866
_diffrn_reflns_point_group_measured_fraction_full 1.000
_diffrn_reflns_point_group_measured_fraction_max 0.999
_diffrn_reflns_theta_full 25.242
_diffrn_reflns_theta_max 27.966
_diffrn_reflns_theta_min 2.041
_diffrn_source 'fine-focus sealed tube'
_diffrn_standards_number 0
_exptl_absorpt_coefficient_mu 0.086
_exptl_absorpt_correction_T_max 0.7456
_exptl_absorpt_correction_T_min 0.6316
_exptl_absorpt_correction_type multi-scan
_exptl_absorpt_process_details
'SADABS-2014/5 (Bruker,2014/5) was used for absorption correction. wR2(int) was 0.0630 before and 0.0421 after correction. The Ratio of minimum to maximum transmission is 0.8471. The \l/2 correction factor is Not present.'
_exptl_crystal_colour 'clear colourless'
_exptl_crystal_colour_lustre clear
_exptl_crystal_colour_primary colourless
_exptl_crystal_density_diffrn 1.244
_exptl_crystal_description plate
_exptl_crystal_F_000 320
_exptl_crystal_size_max 0.424
_exptl_crystal_size_mid 0.266
_exptl_crystal_size_min 0.074
_refine_diff_density_max 0.250
_refine_diff_density_min -0.169
_refine_diff_density_rms 0.035
_refine_ls_extinction_method none
_refine_ls_goodness_of_fit_ref 1.051
_refine_ls_hydrogen_treatment mixed
_refine_ls_matrix_type full
_refine_ls_number_parameters 198
_refine_ls_number_reflns 3773
_refine_ls_number_restraints 1
_refine_ls_restrained_S_all 1.051
_refine_ls_R_factor_all 0.0339
_refine_ls_R_factor_gt 0.0318
_refine_ls_shift/su_max 0.000
_refine_ls_shift/su_mean 0.000
_refine_ls_structure_factor_coef Fsqd
_refine_ls_weighting_details 'w=1/[\s^2^(Fo^2^)+(0.0510P)^2^+0.0717P] where P=(Fo^2^+2Fc^2^)/3'
_refine_ls_weighting_scheme calc
_refine_ls_wR_factor_gt 0.0801
_refine_ls_wR_factor_ref 0.0812
_reflns_Friedel_coverage 0.917
_reflns_Friedel_fraction_full 1.000
_reflns_Friedel_fraction_max 0.998
_reflns_number_gt 3588
_reflns_number_total 3773
_reflns_threshold_expression 'I > 2\s(I)'
_cod_data_source_file d1sc03554a2.cif
_cod_data_source_block le172_f23_27
_cod_database_code 1564280
_shelxl_version_number 2013-4
_shelx_space_group_comment
;
The symmetry employed for this shelxl refinement is uniquely defined
by the following loop, which should always be used as a source of
symmetry information in preference to the above space-group names.
They are only intended as comments.
;
_shelx_estimated_absorpt_t_max 0.994
_shelx_estimated_absorpt_t_min 0.965
_olex2_refinement_description
;
;
_olex2_exptl_crystal_mounting_method 'Oil on glass fiber'
_olex2_submission_special_instructions 'No special instructions were received'

loop_
_space_group_symop_operation_xyz
'x, y, z'
'-x, y+1/2, -z'

loop_
_atom_site_label
_atom_site_type_symbol
_atom_site_fract_x
_atom_site_fract_y
_atom_site_fract_z
_atom_site_U_iso_or_equiv
_atom_site_adp_type
_atom_site_occupancy
_atom_site_site_symmetry_order
_atom_site_calc_flag
_atom_site_refinement_flags_posn
_atom_site_refinement_flags_adp
_atom_site_refinement_flags_occupancy
_atom_site_disorder_assembly
_atom_site_disorder_group
C1 C 0.7151(3) 0.69017(12) 0.96666(17) 0.0128(3) Uani 1 1 d . . . . .
H1 H 0.5496 0.7009 0.9700 0.015 Uiso 1 1 calc R . . . .
C2 C 0.9071(3) 0.75998(13) 0.79791(18) 0.0141(3) Uani 1 1 d . . . . .
C3 C 0.8947(3) 0.64742(13) 0.77224(17) 0.0130(3) Uani 1 1 d . . . . .
H3 H 1.0478 0.6156 0.7944 0.016 Uiso 1 1 calc R . . . .
C4 C 0.7783(3) 0.61239(13) 0.63363(17) 0.0152(3) Uani 1 1 d . . . . .
H4A H 0.8913 0.5873 0.5781 0.018 Uiso 1 1 calc R . . . .
H4B H 0.6909 0.6682 0.5855 0.018 Uiso 1 1 calc R . . . .
C5 C 0.6191(3) 0.52655(13) 0.66638(17) 0.0132(3) Uani 1 1 d . . . . .
C6 C 0.4003(3) 0.51650(14) 0.56740(18) 0.0168(4) Uani 1 1 d . . . . .
H6A H 0.2893 0.4759 0.6092 0.020 Uiso 1 1 calc R . . . .
H6B H 0.3341 0.5844 0.5483 0.020 Uiso 1 1 calc R . . . .
C7 C 0.4390(3) 0.46688(15) 0.43568(19) 0.0202(4) Uani 1 1 d . . . . .
H7A H 0.2921 0.4597 0.3768 0.024 Uiso 1 1 calc R . . . .
H7B H 0.5391 0.5102 0.3892 0.024 Uiso 1 1 calc R . . . .
C8 C 0.5474(3) 0.36345(15) 0.46155(19) 0.0197(4) Uani 1 1 d . . . . .
H8 H 0.4450 0.3226 0.5113 0.024 Uiso 1 1 calc R . . . .
C9 C 0.7739(3) 0.37388(15) 0.55181(19) 0.0198(4) Uani 1 1 d . . . . .
H9A H 0.8787 0.4150 0.5058 0.024 Uiso 1 1 calc R . . . .
H9B H 0.8426 0.3062 0.5692 0.024 Uiso 1 1 calc R . . . .
C10 C 0.7431(3) 0.42377(13) 0.68495(18) 0.0166(4) Uani 1 1 d . . . . .
H10A H 0.8941 0.4340 0.7384 0.020 Uiso 1 1 calc R . . . .
H10B H 0.6554 0.3779 0.7359 0.020 Uiso 1 1 calc R . . . .
C11 C 0.5634(3) 0.55882(12) 0.80375(16) 0.0121(3) Uani 1 1 d . . . . .
C12 C 0.8331(3) 0.66163(13) 1.10869(17) 0.0144(3) Uani 1 1 d . . . . .
C13 C 0.7567(3) 0.73352(15) 1.21294(19) 0.0199(4) Uani 1 1 d . . . . .
H13A H 0.8102 0.8020 1.1977 0.030 Uiso 1 1 calc GR . . . .
H13B H 0.8204 0.7111 1.3030 0.030 Uiso 1 1 calc GR . . . .
H13C H 0.5905 0.7335 1.2048 0.030 Uiso 1 1 calc GR . . . .
C14 C 1.0917(3) 0.66459(15) 1.11445(19) 0.0194(4) Uani 1 1 d . . . . .
H14A H 1.1375 0.6194 1.0459 0.029 Uiso 1 1 calc GR . . . .
H14B H 1.1633 0.6426 1.2032 0.029 Uiso 1 1 calc GR . . . .
H14C H 1.1399 0.7337 1.0979 0.029 Uiso 1 1 calc GR . . . .
C15 C 0.7568(3) 0.55462(14) 1.13992(19) 0.0195(4) Uani 1 1 d . . . . .
H15A H 0.5914 0.5534 1.1370 0.029 Uiso 1 1 calc GR . . . .
H15B H 0.8290 0.5347 1.2295 0.029 Uiso 1 1 calc GR . . . .
H15C H 0.8012 0.5074 1.0733 0.029 Uiso 1 1 calc GR . . . .
C16 C 0.7628(3) 0.88179(14) 0.9484(2) 0.0212(4) Uani 1 1 d . . . . .
H16A H 0.8787 0.9019 1.0225 0.032 Uiso 1 1 calc GR . . . .
H16B H 0.6126 0.8847 0.9778 0.032 Uiso 1 1 calc GR . . . .
H16C H 0.7669 0.9278 0.8726 0.032 Uiso 1 1 calc GR . . . .
N1 N 0.8074(3) 0.77959(11) 0.90742(15) 0.0144(3) Uani 1 1 d . . . . .
N2 N 0.7416(2) 0.61386(11) 0.86567(14) 0.0122(3) Uani 1 1 d . . . . .
O1 O 0.9955(2) 0.82335(10) 0.73243(14) 0.0199(3) Uani 1 1 d . . . . .
O2 O 0.5694(3) 0.31086(12) 0.34024(15) 0.0278(3) Uani 1 1 d . . . . .
H2 H 0.702(5) 0.318(2) 0.321(3) 0.038(7) Uiso 1 1 d . . . . .
O3 O 0.3928(2) 0.53798(10) 0.85286(13) 0.0164(3) Uani 1 1 d . . . . .

loop_
_atom_site_aniso_label
_atom_site_aniso_U_11
_atom_site_aniso_U_22
_atom_site_aniso_U_33
_atom_site_aniso_U_23
_atom_site_aniso_U_13
_atom_site_aniso_U_12
C1 0.0110(8) 0.0123(8) 0.0153(8) -0.0012(6) 0.0022(6) 0.0004(6)
C2 0.0107(8) 0.0141(8) 0.0167(8) 0.0012(6) -0.0006(6) 0.0012(6)
C3 0.0099(7) 0.0154(8) 0.0143(8) 0.0004(6) 0.0040(6) -0.0004(6)
C4 0.0167(8) 0.0159(8) 0.0137(8) -0.0002(6) 0.0044(6) -0.0008(6)
C5 0.0139(8) 0.0130(8) 0.0126(8) -0.0004(6) 0.0022(6) 0.0006(6)
C6 0.0140(8) 0.0211(8) 0.0147(8) -0.0008(7) -0.0006(7) 0.0013(6)
C7 0.0169(8) 0.0287(10) 0.0140(8) -0.0040(7) -0.0008(7) -0.0017(7)
C8 0.0184(9) 0.0245(9) 0.0168(9) -0.0075(7) 0.0047(7) -0.0042(7)
C9 0.0188(9) 0.0183(9) 0.0219(9) -0.0069(7) 0.0011(7) 0.0024(7)
C10 0.0186(9) 0.0138(8) 0.0169(9) -0.0020(6) 0.0000(7) 0.0024(7)
C11 0.0132(7) 0.0104(7) 0.0124(7) 0.0019(6) 0.0007(6) 0.0023(6)
C12 0.0145(8) 0.0165(8) 0.0121(7) -0.0006(6) 0.0014(6) -0.0005(7)
C13 0.0225(9) 0.0232(9) 0.0144(8) -0.0040(7) 0.0034(7) -0.0014(7)
C14 0.0150(8) 0.0241(9) 0.0184(8) 0.0015(7) 0.0003(7) 0.0003(7)
C15 0.0222(9) 0.0183(9) 0.0177(8) 0.0040(7) 0.0022(7) -0.0010(7)
C16 0.0295(10) 0.0114(8) 0.0230(9) -0.0015(7) 0.0044(8) 0.0025(7)
N1 0.0158(7) 0.0115(7) 0.0159(7) 0.0010(5) 0.0017(6) 0.0003(5)
N2 0.0119(7) 0.0132(7) 0.0121(7) -0.0007(5) 0.0038(5) -0.0007(5)
O1 0.0195(6) 0.0170(6) 0.0239(7) 0.0037(5) 0.0061(5) -0.0033(5)
O2 0.0207(7) 0.0388(9) 0.0249(7) -0.0186(7) 0.0065(6) -0.0065(6)
O3 0.0140(6) 0.0188(6) 0.0169(6) 0.0003(5) 0.0043(5) -0.0028(5)

loop_
_atom_type_symbol
_atom_type_description
_atom_type_scat_dispersion_real
_atom_type_scat_dispersion_imag
_atom_type_scat_source
C C 0.0033 0.0016 'International Tables Vol C Tables 4.2.6.8 and 6.1.1.4'
H H 0.0000 0.0000 'International Tables Vol C Tables 4.2.6.8 and 6.1.1.4'
N N 0.0061 0.0033 'International Tables Vol C Tables 4.2.6.8 and 6.1.1.4'
O O 0.0106 0.0060 'International Tables Vol C Tables 4.2.6.8 and 6.1.1.4'

loop_
_geom_angle_atom_site_label_1
_geom_angle_atom_site_label_2
_geom_angle_atom_site_label_3
_geom_angle
_geom_angle_site_symmetry_1
_geom_angle_site_symmetry_3
_geom_angle_publ_flag
C12 C1 H1 108.9 . . ?
N1 C1 H1 108.9 . . ?
N1 C1 C12 115.19(14) . . ?
N2 C1 H1 108.9 . . ?
N2 C1 C12 113.34(14) . . ?
N2 C1 N1 101.12(13) . . ?
N1 C2 C3 108.25(14) . . ?
O1 C2 C3 126.51(16) . . ?
O1 C2 N1 125.23(16) . . ?
C2 C3 H3 110.9 . . ?
C2 C3 C4 117.16(14) . . ?
C4 C3 H3 110.9 . . ?
N2 C3 C2 102.05(14) . . ?
N2 C3 H3 110.9 . . ?
N2 C3 C4 104.44(13) . . ?
C3 C4 H4A 111.0 . . ?
C3 C4 H4B 111.0 . . ?
C3 C4 C5 103.86(13) . . ?
H4A C4 H4B 109.0 . . ?
C5 C4 H4A 111.0 . . ?
C5 C4 H4B 111.0 . . ?
C4 C5 C10 112.18(14) . . ?
C6 C5 C4 114.55(14) . . ?
C6 C5 C10 110.49(14) . . ?
C11 C5 C4 101.77(13) . . ?
C11 C5 C6 110.04(14) . . ?
C11 C5 C10 107.23(14) . . ?
C5 C6 H6A 109.0 . . ?
C5 C6 H6B 109.0 . . ?
H6A C6 H6B 107.8 . . ?
C7 C6 C5 112.72(14) . . ?
C7 C6 H6A 109.0 . . ?
C7 C6 H6B 109.0 . . ?
C6 C7 H7A 109.5 . . ?
C6 C7 H7B 109.5 . . ?
H7A C7 H7B 108.1 . . ?
C8 C7 C6 110.50(15) . . ?
C8 C7 H7A 109.5 . . ?
C8 C7 H7B 109.5 . . ?
C7 C8 H8 107.4 . . ?
C7 C8 C9 109.84(15) . . ?
C9 C8 H8 107.4 . . ?
O2 C8 C7 112.30(16) . . ?
O2 C8 H8 107.4 . . ?
O2 C8 C9 112.14(15) . . ?
C8 C9 H9A 109.4 . . ?
C8 C9 H9B 109.4 . . ?
C8 C9 C10 111.05(15) . . ?
H9A C9 H9B 108.0 . . ?
C10 C9 H9A 109.4 . . ?
C10 C9 H9B 109.4 . . ?
C5 C10 H10A 109.0 . . ?
C5 C10 H10B 109.0 . . ?
C9 C10 C5 112.79(15) . . ?
C9 C10 H10A 109.0 . . ?
C9 C10 H10B 109.0 . . ?
H10A C10 H10B 107.8 . . ?
N2 C11 C5 108.15(14) . . ?
O3 C11 C5 126.92(15) . . ?
O3 C11 N2 124.90(15) . . ?
C13 C12 C1 110.00(14) . . ?
C13 C12 C15 108.00(14) . . ?
C14 C12 C1 110.60(14) . . ?
C14 C12 C13 110.48(15) . . ?
C14 C12 C15 109.88(15) . . ?
C15 C12 C1 107.81(14) . . ?
C12 C13 H13A 109.5 . . ?
C12 C13 H13B 109.5 . . ?
C12 C13 H13C 109.5 . . ?
H13A C13 H13B 109.5 . . ?
H13A C13 H13C 109.5 . . ?
H13B C13 H13C 109.5 . . ?
C12 C14 H14A 109.5 . . ?
C12 C14 H14B 109.5 . . ?
C12 C14 H14C 109.5 . . ?
H14A C14 H14B 109.5 . . ?
H14A C14 H14C 109.5 . . ?
H14B C14 H14C 109.5 . . ?
C12 C15 H15A 109.5 . . ?
C12 C15 H15B 109.5 . . ?
C12 C15 H15C 109.5 . . ?
H15A C15 H15B 109.5 . . ?
H15A C15 H15C 109.5 . . ?
H15B C15 H15C 109.5 . . ?
H16A C16 H16B 109.5 . . ?
H16A C16 H16C 109.5 . . ?
H16B C16 H16C 109.5 . . ?
N1 C16 H16A 109.5 . . ?
N1 C16 H16B 109.5 . . ?
N1 C16 H16C 109.5 . . ?
C2 N1 C1 114.18(14) . . ?
C2 N1 C16 122.11(15) . . ?
C16 N1 C1 122.94(15) . . ?
C1 N2 C3 112.01(13) . . ?
C11 N2 C1 122.51(14) . . ?
C11 N2 C3 112.37(14) . . ?
C8 O2 H2 110(2) . . ?

loop_
_geom_bond_atom_site_label_1
_geom_bond_atom_site_label_2
_geom_bond_distance
_geom_bond_site_symmetry_2
_geom_bond_publ_flag
C1 H1 1.0000 . ?
C1 C12 1.550(2) . ?
C1 N1 1.467(2) . ?
C1 N2 1.458(2) . ?
C2 C3 1.513(2) . ?
C2 N1 1.348(2) . ?
C2 O1 1.230(2) . ?
C3 H3 1.0000 . ?
C3 C4 1.541(2) . ?
C3 N2 1.467(2) . ?
C4 H4A 0.9900 . ?
C4 H4B 0.9900 . ?
C4 C5 1.544(2) . ?
C5 C6 1.531(2) . ?
C5 C10 1.547(2) . ?
C5 C11 1.528(2) . ?
C6 H6A 0.9900 . ?
C6 H6B 0.9900 . ?
C6 C7 1.527(3) . ?
C7 H7A 0.9900 . ?
C7 H7B 0.9900 . ?
C7 C8 1.521(3) . ?
C8 H8 1.0000 . ?
C8 C9 1.523(3) . ?
C8 O2 1.428(2) . ?
C9 H9A 0.9900 . ?
C9 H9B 0.9900 . ?
C9 C10 1.529(2) . ?
C10 H10A 0.9900 . ?
C10 H10B 0.9900 . ?
C11 N2 1.363(2) . ?
C11 O3 1.221(2) . ?
C12 C13 1.533(2) . ?
C12 C14 1.532(2) . ?
C12 C15 1.534(3) . ?
C13 H13A 0.9800 . ?
C13 H13B 0.9800 . ?
C13 H13C 0.9800 . ?
C14 H14A 0.9800 . ?
C14 H14B 0.9800 . ?
C14 H14C 0.9800 . ?
C15 H15A 0.9800 . ?
C15 H15B 0.9800 . ?
C15 H15C 0.9800 . ?
C16 H16A 0.9800 . ?
C16 H16B 0.9800 . ?
C16 H16C 0.9800 . ?
C16 N1 1.450(2) . ?
O2 H2 0.84(3) . ?

loop_
_geom_hbond_atom_site_label_D
_geom_hbond_atom_site_label_H
_geom_hbond_atom_site_label_A
_geom_hbond_distance_DH
_geom_hbond_distance_HA
_geom_hbond_distance_DA
_geom_hbond_angle_DHA
_geom_hbond_site_symmetry_A
O2 H2 O1 0.84(3) 1.95(3) 2.790(2) 174(3) 2_746

loop_
_geom_torsion_atom_site_label_1
_geom_torsion_atom_site_label_2
_geom_torsion_atom_site_label_3
_geom_torsion_atom_site_label_4
_geom_torsion
_geom_torsion_site_symmetry_1
_geom_torsion_site_symmetry_2
_geom_torsion_site_symmetry_3
_geom_torsion_site_symmetry_4
_geom_torsion_publ_flag
C2 C3 C4 C5 -133.66(15) . . . . ?
C2 C3 N2 C1 -15.68(17) . . . . ?
C2 C3 N2 C11 126.81(15) . . . . ?
C3 C2 N1 C1 -1.07(19) . . . . ?
C3 C2 N1 C16 -171.29(16) . . . . ?
C3 C4 C5 C6 148.22(14) . . . . ?
C3 C4 C5 C10 -84.78(17) . . . . ?
C3 C4 C5 C11 29.53(16) . . . . ?
C4 C3 N2 C1 -138.15(14) . . . . ?
C4 C3 N2 C11 4.33(18) . . . . ?
C4 C5 C6 C7 76.18(19) . . . . ?
C4 C5 C10 C9 -78.70(18) . . . . ?
C4 C5 C11 N2 -28.20(17) . . . . ?
C4 C5 C11 O3 153.32(17) . . . . ?
C5 C6 C7 C8 57.0(2) . . . . ?
C5 C11 N2 C1 153.39(15) . . . . ?
C5 C11 N2 C3 15.42(18) . . . . ?
C6 C5 C10 C9 50.45(19) . . . . ?
C6 C5 C11 N2 -150.06(14) . . . . ?
C6 C5 C11 O3 31.5(2) . . . . ?
C6 C7 C8 C9 -59.35(19) . . . . ?
C6 C7 C8 O2 175.13(15) . . . . ?
C7 C8 C9 C10 58.4(2) . . . . ?
C8 C9 C10 C5 -54.6(2) . . . . ?
C10 C5 C6 C7 -51.7(2) . . . . ?
C10 C5 C11 N2 89.73(16) . . . . ?
C10 C5 C11 O3 -88.8(2) . . . . ?
C11 C5 C6 C7 -169.90(15) . . . . ?
C11 C5 C10 C9 170.38(14) . . . . ?
C12 C1 N1 C2 114.32(16) . . . . ?
C12 C1 N1 C16 -75.6(2) . . . . ?
C12 C1 N2 C3 -108.93(16) . . . . ?
C12 C1 N2 C11 112.96(17) . . . . ?
N1 C1 C12 C13 76.07(18) . . . . ?
N1 C1 C12 C14 -46.2(2) . . . . ?
N1 C1 C12 C15 -166.40(14) . . . . ?
N1 C1 N2 C3 14.93(17) . . . . ?
N1 C1 N2 C11 -123.18(16) . . . . ?
N1 C2 C3 C4 123.23(16) . . . . ?
N1 C2 C3 N2 9.89(17) . . . . ?
N2 C1 C12 C13 -168.15(14) . . . . ?
N2 C1 C12 C14 69.54(18) . . . . ?
N2 C1 C12 C15 -50.61(18) . . . . ?
N2 C1 N1 C2 -8.27(18) . . . . ?
N2 C1 N1 C16 161.86(16) . . . . ?
N2 C3 C4 C5 -21.67(17) . . . . ?
O1 C2 C3 C4 -57.8(2) . . . . ?
O1 C2 C3 N2 -171.19(17) . . . . ?
O1 C2 N1 C1 179.99(16) . . . . ?
O1 C2 N1 C16 9.8(3) . . . . ?
O2 C8 C9 C10 -176.02(16) . . . . ?
O3 C11 N2 C1 -28.1(3) . . . . ?
O3 C11 N2 C3 -166.06(16) . . . . ?
